data_4125850
loop_
_publ_author_name
'Lipke, Mark C.'
'Cheng, Tao'
'Wu, Yilei'
'Arslan, Hasan'
'Xiao, Hai'
'Wasielewski, Michael R.'
'Goddard, William A.'
'Stoddart, J. Fraser'

_publ_section_title
;
 Size-Matched Radical Multivalency.
;
_journal_name_full 'Journal of the American Chemical Society'
_journal_paper_doi 10.1021/jacs.6b09892
_journal_year 2017
_chemical_formula_moiety '8(F3 P0.5), 2(C18 H16 N2), 2(C24 H20 N2), 4(C2 H3 N)'
_chemical_formula_sum 'C92 H84 F24 N12 P4'
_chemical_formula_weight 1937.59
_space_group_crystal_system triclinic
_space_group_IT_number 2
_space_group_name_Hall '-P 1'
_space_group_name_H-M_alt 'P -1'
_symmetry_space_group_name_Hall '-P 1'
_symmetry_space_group_name_H-M 'P -1'
_atom_sites_solution_hydrogens geom
_atom_sites_solution_primary direct
_audit_creation_date 2015-08-27
_audit_creation_method
;
Olex2 1.2
(compiled 2015.01.26 svn.r3150 for OlexSys, GUI svn.r4998)
;
_cell_angle_alpha 80.501(6)
_cell_angle_beta 70.268(5)
_cell_angle_gamma 63.067(5)
_cell_formula_units_Z 2
_cell_length_a 16.436(2)
_cell_length_b 17.359(2)
_cell_length_c 18.633(2)
_cell_measurement_reflns_used 9827
_cell_measurement_temperature 100
_cell_measurement_theta_max 67.95
_cell_measurement_theta_min 2.86
_cell_volume 4460.8(9)
_computing_cell_refinement 'SAINT v8.34A (Bruker, 2013)'
_computing_data_reduction 'SAINT v8.34A (Bruker, 2013)'
_computing_molecular_graphics 'Olex2 (Dolomanov et al., 2009)'
_computing_publication_material 'Olex2 (Dolomanov et al., 2009)'
_computing_structure_refinement 'XL (Sheldrick, 2008)'
_computing_structure_solution 'ShelXS (Sheldrick, 2008)'
_diffrn_ambient_temperature 100.01
_diffrn_measured_fraction_theta_full 0.975
_diffrn_measured_fraction_theta_max 0.966
_diffrn_measurement_device_type 'Bruker APEX-II CCD'
_diffrn_measurement_method '\f and \w scans'
_diffrn_radiation_type CuK\a
_diffrn_radiation_wavelength 1.54178
_diffrn_reflns_av_R_equivalents 0.0421
_diffrn_reflns_av_unetI/netI 0.0476
_diffrn_reflns_Laue_measured_fraction_full 0.975
_diffrn_reflns_Laue_measured_fraction_max 0.966
_diffrn_reflns_limit_h_max 19
_diffrn_reflns_limit_h_min -19
_diffrn_reflns_limit_k_max 20
_diffrn_reflns_limit_k_min -17
_diffrn_reflns_limit_l_max 22
_diffrn_reflns_limit_l_min -21
_diffrn_reflns_number 43499
_diffrn_reflns_point_group_measured_fraction_full 0.975
_diffrn_reflns_point_group_measured_fraction_max 0.966
_diffrn_reflns_theta_full 67.679
_diffrn_reflns_theta_max 68.198
_diffrn_reflns_theta_min 2.519
_diffrn_standards_number 0
_exptl_absorpt_coefficient_mu 1.698
_exptl_absorpt_correction_T_max 0.7339
_exptl_absorpt_correction_T_min 0.6562
_exptl_absorpt_correction_type multi-scan
_exptl_absorpt_process_details
;
SADABS-2014/5 (Bruker,2014/5) was used for absorption correction.
wR2(int) was 0.0686 before and 0.0531 after correction.
The Ratio of minimum to maximum transmission is 0.8941.
The \l/2 correction factor is 0.00150.
;
_exptl_crystal_colour 'dark violet'
_exptl_crystal_colour_modifier dark
_exptl_crystal_colour_primary violet
_exptl_crystal_density_diffrn 1.443
_exptl_crystal_description block
_exptl_crystal_F_000 1992
_exptl_crystal_size_max 0.1
_exptl_crystal_size_mid 0.1
_exptl_crystal_size_min 0.05
_refine_diff_density_max 0.979
_refine_diff_density_min -0.715
_refine_diff_density_rms 0.085
_refine_ls_extinction_method none
_refine_ls_goodness_of_fit_ref 1.022
_refine_ls_hydrogen_treatment constr
_refine_ls_matrix_type full
_refine_ls_number_parameters 1223
_refine_ls_number_reflns 15775
_refine_ls_number_restraints 0
_refine_ls_restrained_S_all 1.022
_refine_ls_R_factor_all 0.0673
_refine_ls_R_factor_gt 0.0615
_refine_ls_shift/su_max 0.001
_refine_ls_shift/su_mean 0.000
_refine_ls_structure_factor_coef Fsqd
_refine_ls_weighting_details 'w=1/[\s^2^(Fo^2^)+(0.0971P)^2^+6.5721P] where P=(Fo^2^+2Fc^2^)/3'
_refine_ls_weighting_scheme calc
_refine_ls_wR_factor_gt 0.1720
_refine_ls_wR_factor_ref 0.1807
_reflns_Friedel_coverage 0.000
_reflns_number_gt 14117
_reflns_number_total 15775
_reflns_threshold_expression 'I > 2\s(I)'
_cod_data_source_file ja6b09892_si_002.cif
_cod_data_source_block boxinboxaug26_0m
_cod_database_code 4125850
_shelx_space_group_comment
;
The symmetry employed for this shelxl refinement is uniquely defined
by the following loop, which should always be used as a source of
symmetry information in preference to the above space-group names.
They are only intended as comments.
;
_olex2_refinement_description
;
1. Fixed Uiso
 At 1.2 times of:
  All C(H) groups, All C(H,H) groups
 At 1.5 times of:
  All C(H,H,H) groups
2. Others
 Sof(P6A)=1-FVAR(1)
 Sof(P6)=FVAR(1)
 Sof(F21A)=Sof(F20A)=Sof(F24A)=Sof(F23A)=1-FVAR(2)
 Sof(F20)=Sof(F21)=Sof(F24)=Sof(F23)=FVAR(2)
 Sof(F22A)=1-FVAR(3)
 Sof(F22)=FVAR(3)
3.a Secondary CH2 refined with riding coordinates:
 C1(H1A,H1B), C12(H12A,H12B), C72(H72A,H72B), C61(H61A,H61B), C60(H60A,H60B),
 C49(H49A,H49B), C36(H36A,H36B), C25(H25A,H25B)
3.b Aromatic/amide H refined with riding coordinates:
 C5(H5), C18(H18), C8(H8), C11(H11), C2(H2), C9(H9), C10(H10), C3(H3), C6(H6),
 C16(H16), C14(H14), C15(H15), C70(H70), C63(H63), C65(H65), C69(H69), C71(H71),
  C66(H66), C68(H68), C73(H73), C79(H79), C82(H82), C81(H81), C62(H62),
 C80(H80), C77(H77), C74(H74), C76(H76), C56(H56), C58(H58), C57(H57), C59(H59),
  C51(H51), C44(H44), C48(H48), C50(H50), C47(H47), C54(H54), C53(H53),
 C45(H45), C41(H41), C39(H39), C42(H42), C38(H38), C29(H29), C23(H23), C35(H35),
  C34(H34), C32(H32), C27(H27), C33(H33), C28(H28), C26(H26), C21(H21),
 C20(H20), C19(H19)
3.c Idealised Me refined as rotating group:
 C87(H87A,H87B,H87C), C91(H91A,H91B,H91C), C89(H89A,H89B,H89C), C94(H94A,H94B,
 H94C)
;
_shelx_shelxl_version_number 2014/7
_olex2_submission_special_instructions 'No special instructions were received'

loop_
_space_group_symop_operation_xyz
'x, y, z'
'-x, -y, -z'

loop_
_atom_site_label
_atom_site_type_symbol
_atom_site_fract_x
_atom_site_fract_y
_atom_site_fract_z
_atom_site_U_iso_or_equiv
_atom_site_adp_type
_atom_site_occupancy
_atom_site_site_symmetry_order
_atom_site_calc_flag
_atom_site_refinement_flags_posn
_atom_site_refinement_flags_adp
_atom_site_refinement_flags_occupancy
_atom_site_disorder_assembly
_atom_site_disorder_group
P1 P 1.5000 1.0000 0.5000 0.0276(2) Uani 1 2 d S T P . .
F11 F 1.43363(12) 1.09063(11) 0.54383(10) 0.0345(4) Uani 1 1 d . . . . .
F12 F 1.55679(12) 0.96666(11) 0.56138(10) 0.0382(4) Uani 1 1 d . . . . .
F10 F 1.42630(12) 0.96115(11) 0.55103(10) 0.0362(4) Uani 1 1 d . . . . .
P5 P 1.0000 0.5000 1.0000 0.0274(2) Uani 1 2 d S T P . .
F0AA F 0.88750(12) 0.52831(12) 1.03402(12) 0.0443(5) Uani 1 1 d . . . . .
F1AA F 1.01832(14) 0.41205(12) 1.04877(12) 0.0477(5) Uani 1 1 d . . . . .
F2AA F 0.99835(16) 0.54466(15) 1.06895(11) 0.0513(5) Uani 1 1 d . . . . .
P3 P 0.79427(5) 0.53417(4) 1.45640(4) 0.02970(18) Uani 1 1 d . . . . .
F16 F 0.84355(12) 0.45575(10) 1.50937(10) 0.0351(4) Uani 1 1 d . . . . .
F25 F 0.89678(12) 0.53442(11) 1.41085(11) 0.0391(4) Uani 1 1 d . . . . .
F14 F 0.77478(13) 0.60196(11) 1.51534(11) 0.0380(4) Uani 1 1 d . . . . .
F18 F 0.69224(12) 0.53446(10) 1.50175(10) 0.0370(4) Uani 1 1 d . . . . .
F17 F 0.81354(14) 0.46525(12) 1.39845(10) 0.0418(4) Uani 1 1 d . . . . .
F13 F 0.74634(13) 0.61165(11) 1.40281(11) 0.0413(4) Uani 1 1 d . . . . .
F20 F 0.75065(19) 0.38656(15) 1.21097(17) 0.0537(9) Uani 0.789(5) 1 d . . . A 1
F19 F 0.6312(2) 0.50750(15) 1.26401(18) 0.0797(8) Uani 1 1 d . . . . .
F22 F 0.6620(2) 0.3122(2) 1.2769(2) 0.0446(12) Uiso 0.649(11) 1 d . . . A 1
F21 F 0.6994(5) 0.3969(4) 1.3359(3) 0.129(2) Uani 0.789(5) 1 d . . . A 1
F24 F 0.6009(3) 0.4282(2) 1.2089(2) 0.0756(11) Uani 0.789(5) 1 d . . . A 1
F23 F 0.5471(2) 0.4377(2) 1.3366(2) 0.0771(12) Uani 0.789(5) 1 d . . . A 1
N1 N 0.70773(15) 1.04726(13) 0.60913(12) 0.0230(4) Uani 1 1 d . . . . .
N2 N 1.18411(15) 0.72519(13) 0.51305(12) 0.0221(4) Uani 1 1 d . . . . .
C5 C 0.84245(18) 0.94782(16) 0.51979(14) 0.0219(5) Uani 1 1 d . . . . .
H5 H 0.8692 0.9215 0.4714 0.026 Uiso 1 1 calc R . . . .
C4 C 0.90100(18) 0.92430(15) 0.56865(14) 0.0202(5) Uani 1 1 d . . . . .
C18 C 1.33746(17) 0.77348(16) 0.43251(14) 0.0211(5) Uani 1 1 d . . . . .
H18 H 1.2728 0.8156 0.4443 0.025 Uiso 1 1 calc R . . . .
C7 C 0.99681(18) 0.85893(16) 0.54965(14) 0.0201(5) Uani 1 1 d . . . . .
C8 C 1.04025(18) 0.81072(16) 0.48090(14) 0.0222(5) Uani 1 1 d . . . . .
H8 H 1.0051 0.8240 0.4457 0.027 Uiso 1 1 calc R . . . .
C13 C 1.35800(18) 0.68741(16) 0.45303(14) 0.0212(5) Uani 1 1 d . . . . .
C11 C 1.05683(18) 0.83571(16) 0.59734(14) 0.0225(5) Uani 1 1 d . . . . .
H11 H 1.0334 0.8662 0.6432 0.027 Uiso 1 1 calc R . . . .
C2 C 0.76175(19) 1.02958(16) 0.65686(15) 0.0247(5) Uani 1 1 d . . . . .
H2 H 0.7334 1.0589 0.7040 0.030 Uiso 1 1 calc R . . . .
C9 C 1.13024(18) 0.74656(16) 0.46469(15) 0.0233(5) Uani 1 1 d . . . . .
H9 H 1.1565 0.7157 0.4186 0.028 Uiso 1 1 calc R . . . .
C10 C 1.14692(19) 0.77078(17) 0.57842(15) 0.0239(5) Uani 1 1 d . . . . .
H10 H 1.1848 0.7569 0.6116 0.029 Uiso 1 1 calc R . . . .
C17 C 1.41094(18) 0.79830(16) 0.39488(14) 0.0210(5) Uani 1 1 d . . . . .
C3 C 0.85483(19) 0.97123(16) 0.63862(14) 0.0229(5) Uani 1 1 d . . . . .
H3 H 0.8903 0.9612 0.6730 0.027 Uiso 1 1 calc R . . . .
C1 C 0.60662(18) 1.10932(16) 0.63105(16) 0.0261(6) Uani 1 1 d . . . . .
H1A H 0.5803 1.1080 0.6873 0.031 Uiso 1 1 calc R . . . .
H1B H 0.5712 1.0907 0.6093 0.031 Uiso 1 1 calc R . . . .
C6 C 0.74936(18) 1.00686(16) 0.54064(15) 0.0227(5) Uani 1 1 d . . . . .
H6 H 0.7125 1.0202 0.5067 0.027 Uiso 1 1 calc R . . . .
C12 C 1.28154(18) 0.65603(16) 0.49381(16) 0.0251(5) Uani 1 1 d . . . . .
H12A H 1.2859 0.6140 0.4611 0.030 Uiso 1 1 calc R . . . .
H12B H 1.2943 0.6254 0.5413 0.030 Uiso 1 1 calc R . . . .
C16 C 1.50532(18) 0.73647(17) 0.37818(15) 0.0251(5) Uani 1 1 d . . . . .
H16 H 1.5558 0.7532 0.3531 0.030 Uiso 1 1 calc R . . . .
C14 C 1.45297(19) 0.62563(17) 0.43542(15) 0.0253(5) Uani 1 1 d . . . . .
H14 H 1.4673 0.5667 0.4491 0.030 Uiso 1 1 calc R . . . .
C15 C 1.52634(19) 0.65021(18) 0.39801(16) 0.0283(6) Uani 1 1 d . . . . .
H15 H 1.5910 0.6081 0.3859 0.034 Uiso 1 1 calc R . . . .
C70 C 0.77805(18) 0.80216(16) 0.60152(15) 0.0235(5) Uani 1 1 d . . . . .
H70 H 0.7293 0.8407 0.6407 0.028 Uiso 1 1 calc R . . . .
C64 C 0.89291(18) 0.75034(16) 0.67846(15) 0.0232(5) Uani 1 1 d . . . . .
C63 C 0.98489(19) 0.69474(17) 0.68735(16) 0.0275(6) Uani 1 1 d . . . . .
H63 H 1.0303 0.6527 0.6498 0.033 Uiso 1 1 calc R . . . .
C65 C 0.82839(19) 0.80894(17) 0.73946(15) 0.0249(5) Uani 1 1 d . . . . .
H65 H 0.7653 0.8464 0.7378 0.030 Uiso 1 1 calc R . . . .
C69 C 0.91175(19) 0.68702(17) 0.48939(16) 0.0279(6) Uani 1 1 d . . . . .
H69 H 0.9569 0.6461 0.4508 0.033 Uiso 1 1 calc R . . . .
C67 C 0.86866(18) 0.74688(16) 0.61283(15) 0.0229(5) Uani 1 1 d . . . . .
C71 C 0.76003(19) 0.80076(17) 0.53585(15) 0.0251(5) Uani 1 1 d . . . . .
H71 H 0.6996 0.8397 0.5294 0.030 Uiso 1 1 calc R . . . .
C75 C 1.0748(2) 0.97517(18) 0.75984(15) 0.0267(6) Uani 1 1 d . . . . .
C66 C 0.8555(2) 0.81211(17) 0.79978(16) 0.0280(6) Uani 1 1 d . . . . .
H66 H 0.8112 0.8522 0.8392 0.034 Uiso 1 1 calc R . . . .
C68 C 0.93424(19) 0.68608(16) 0.55351(16) 0.0253(5) Uani 1 1 d . . . . .
H68 H 0.9942 0.6445 0.5590 0.030 Uiso 1 1 calc R . . . .
C73 C 1.1066(2) 0.82381(18) 0.77985(17) 0.0297(6) Uani 1 1 d . . . . .
H73 H 1.1494 0.7648 0.7694 0.036 Uiso 1 1 calc R . . . .
C79 C 1.2002(2) 1.02973(19) 0.69364(17) 0.0317(6) Uani 1 1 d . . . . .
H79 H 1.2480 0.9750 0.7022 0.038 Uiso 1 1 calc R . . . .
C82 C 1.0366(2) 1.12613(18) 0.70665(15) 0.0278(6) Uani 1 1 d . . . . .
H82 H 0.9708 1.1377 0.7239 0.033 Uiso 1 1 calc R . . . .
C81 C 1.0632(2) 1.19059(18) 0.66879(15) 0.0284(6) Uani 1 1 d . . . . .
H81 H 1.0157 1.2458 0.6609 0.034 Uiso 1 1 calc R . . . .
C72 C 0.8118(2) 0.75560(18) 0.40324(16) 0.0303(6) Uani 1 1 d . . . . .
H72A H 0.7437 0.7724 0.4096 0.036 Uiso 1 1 calc R . . . .
H72B H 0.8505 0.7003 0.3756 0.036 Uiso 1 1 calc R . . . .
C78 C 1.10471(19) 1.04395(17) 0.72008(15) 0.0258(5) Uani 1 1 d . . . . .
C61 C 0.9799(2) 0.7760(2) 0.86147(17) 0.0353(7) Uani 1 1 d . . . . .
H61A H 1.0325 0.7224 0.8722 0.042 Uiso 1 1 calc R . . . .
H61B H 0.9274 0.7955 0.9098 0.042 Uiso 1 1 calc R . . . .
C62 C 1.0085(2) 0.70096(17) 0.74876(17) 0.0303(6) Uani 1 1 d . . . . .
H62 H 1.0708 0.6640 0.7525 0.036 Uiso 1 1 calc R . . . .
C80 C 1.2271(2) 1.09428(19) 0.65475(17) 0.0319(6) Uani 1 1 d . . . . .
H80 H 1.2929 1.0827 0.6366 0.038 Uiso 1 1 calc R . . . .
C77 C 0.9550(2) 0.9318(2) 0.84700(18) 0.0366(7) Uani 1 1 d . . . . .
H77 H 0.8929 0.9472 0.8824 0.044 Uiso 1 1 calc R . . . .
C74 C 1.1359(2) 0.88774(18) 0.74478(16) 0.0285(6) Uani 1 1 d . . . . .
H74 H 1.1983 0.8720 0.7100 0.034 Uiso 1 1 calc R . . . .
C76 C 0.9846(2) 0.99582(19) 0.81259(17) 0.0340(6) Uani 1 1 d . . . . .
H76 H 0.9427 1.0546 0.8252 0.041 Uiso 1 1 calc R . . . .
N6 N 0.82166(16) 0.56973(15) 0.72281(13) 0.0269(5) Uani 1 1 d . . . . .
N5 N 0.57470(18) 0.82764(16) 1.05045(13) 0.0319(5) Uani 1 1 d . . . . .
C56 C 0.69264(18) 0.69646(16) 0.78578(14) 0.0216(5) Uani 1 1 d . . . . .
H56 H 0.6360 0.7472 0.7852 0.026 Uiso 1 1 calc R . . . .
C58 C 0.85978(19) 0.55204(17) 0.78138(16) 0.0275(6) Uani 1 1 d . . . . .
H58 H 0.9180 0.5021 0.7791 0.033 Uiso 1 1 calc R . . . .
C52 C 0.67884(18) 0.73137(16) 0.91588(14) 0.0213(5) Uani 1 1 d . . . . .
C57 C 0.81661(18) 0.60402(17) 0.84312(15) 0.0244(5) Uani 1 1 d . . . . .
H57 H 0.8460 0.5903 0.8824 0.029 Uiso 1 1 calc R . . . .
C55 C 0.72802(18) 0.67872(16) 0.85001(14) 0.0206(5) Uani 1 1 d . . . . .
C59 C 0.73836(19) 0.64227(17) 0.72587(14) 0.0247(5) Uani 1 1 d . . . . .
H59 H 0.7119 0.6550 0.6849 0.030 Uiso 1 1 calc R . . . .
C51 C 0.59258(19) 0.80840(17) 0.92203(15) 0.0238(5) Uani 1 1 d . . . . .
H51 H 0.5692 0.8286 0.8791 0.029 Uiso 1 1 calc R . . . .
C44 C 0.3268(2) 0.58542(19) 1.29457(16) 0.0300(6) Uani 1 1 d . . . . .
H44 H 0.3845 0.5699 1.3060 0.036 Uiso 1 1 calc R . . . .
C40 C 0.34640(19) 0.71468(18) 1.22024(14) 0.0264(6) Uani 1 1 d . . . . .
C46 C 0.1930(2) 0.55531(18) 1.30705(16) 0.0299(6) Uani 1 1 d . . . . .
C48 C 0.2088(2) 0.67898(19) 1.23410(18) 0.0320(6) Uani 1 1 d . . . . .
H48 H 0.1843 0.7284 1.2035 0.038 Uiso 1 1 calc R . . . .
C50 C 0.5430(2) 0.85351(18) 0.98793(16) 0.0286(6) Uani 1 1 d . . . . .
H50 H 0.4852 0.9040 0.9904 0.034 Uiso 1 1 calc R . . . .
C43 C 0.29335(19) 0.65967(17) 1.24983(15) 0.0254(5) Uani 1 1 d . . . . .
C47 C 0.1599(2) 0.62786(19) 1.26197(18) 0.0338(6) Uani 1 1 d . . . . .
H47 H 0.1026 0.6427 1.2500 0.041 Uiso 1 1 calc R . . . .
C54 C 0.6595(2) 0.75745(19) 1.04611(16) 0.0319(6) Uani 1 1 d . . . . .
H54 H 0.6825 0.7411 1.0893 0.038 Uiso 1 1 calc R . . . .
C53 C 0.7120(2) 0.71022(18) 0.98162(15) 0.0265(6) Uani 1 1 d . . . . .
H53 H 0.7717 0.6624 0.9801 0.032 Uiso 1 1 calc R . . . .
C45 C 0.2780(2) 0.5345(2) 1.32233(16) 0.0317(6) Uani 1 1 d . . . . .
H45 H 0.3027 0.4846 1.3523 0.038 Uiso 1 1 calc R . . . .
C37 C 0.4496(2) 0.8168(2) 1.16219(15) 0.0347(7) Uani 1 1 d . . . . .
C41 C 0.3071(2) 0.79560(19) 1.18614(17) 0.0327(6) Uani 1 1 d . . . . .
H41 H 0.2441 0.8170 1.1825 0.039 Uiso 1 1 calc R . . . .
C39 C 0.4379(2) 0.6869(2) 1.22564(18) 0.0382(7) Uani 1 1 d . . . . .
H39 H 0.4666 0.6326 1.2490 0.046 Uiso 1 1 calc R . . . .
C42 C 0.3580(2) 0.8456(2) 1.15732(17) 0.0365(7) Uani 1 1 d . . . . .
H42 H 0.3295 0.9000 1.1340 0.044 Uiso 1 1 calc R . . . .
C60 C 0.8580(2) 0.5031(2) 0.66567(17) 0.0344(7) Uani 1 1 d . . . . .
H60A H 0.9276 0.4681 0.6569 0.041 Uiso 1 1 calc R . . . .
H60B H 0.8478 0.5312 0.6167 0.041 Uiso 1 1 calc R . . . .
C49 C 0.5094(3) 0.8660(2) 1.12535(17) 0.0410(8) Uani 1 1 d . . . . .
H49A H 0.4674 0.9275 1.1185 0.049 Uiso 1 1 calc R . . . .
H49B H 0.5470 0.8630 1.1584 0.049 Uiso 1 1 calc R . . . .
C38 C 0.4881(2) 0.7373(2) 1.19754(17) 0.0420(8) Uani 1 1 d . . . . .
H38 H 0.5501 0.7169 1.2026 0.050 Uiso 1 1 calc R . . . .
N4 N 0.38929(16) 0.76208(16) 0.89222(14) 0.0294(5) Uani 1 1 d . . . . .
C29 C 0.63517(19) 0.56225(17) 1.03177(15) 0.0252(5) Uani 1 1 d . . . . .
H29 H 0.5887 0.6059 1.0676 0.030 Uiso 1 1 calc R . . . .
N3 N 0.77966(17) 0.43432(14) 1.00136(14) 0.0284(5) Uani 1 1 d . . . . .
C23 C 0.78472(19) 0.26474(17) 1.07070(15) 0.0257(5) Uani 1 1 d . . . . .
H23 H 0.7293 0.3118 1.0977 0.031 Uiso 1 1 calc R . . . .
C35 C 0.39762(19) 0.76394(18) 0.96259(16) 0.0281(6) Uani 1 1 d . . . . .
H35 H 0.3508 0.8100 0.9960 0.034 Uiso 1 1 calc R . . . .
C34 C 0.47160(18) 0.70121(17) 0.98526(15) 0.0240(5) Uani 1 1 d . . . . .
H34 H 0.4754 0.7039 1.0345 0.029 Uiso 1 1 calc R . . . .
C32 C 0.5309(2) 0.63168(18) 0.86461(15) 0.0263(6) Uani 1 1 d . . . . .
H32 H 0.5760 0.5862 0.8301 0.032 Uiso 1 1 calc R . . . .
C27 C 0.6950(2) 0.49533(17) 0.90972(15) 0.0259(5) Uani 1 1 d . . . . .
H27 H 0.6903 0.4924 0.8609 0.031 Uiso 1 1 calc R . . . .
C30 C 0.62304(18) 0.56480(16) 0.95898(14) 0.0222(5) Uani 1 1 d . . . . .
C33 C 0.4554(2) 0.69586(19) 0.84446(16) 0.0292(6) Uani 1 1 d . . . . .
H33 H 0.4488 0.6944 0.7961 0.035 Uiso 1 1 calc R . . . .
C31 C 0.54389(18) 0.63126(17) 0.93673(14) 0.0221(5) Uani 1 1 d . . . . .
C28 C 0.7117(2) 0.49870(17) 1.05079(16) 0.0274(6) Uani 1 1 d . . . . .
H28 H 0.7181 0.4991 1.0995 0.033 Uiso 1 1 calc R . . . .
C22 C 0.86395(19) 0.27786(17) 1.02582(16) 0.0273(6) Uani 1 1 d . . . . .
C36 C 0.3027(2) 0.8273(2) 0.87269(19) 0.0375(7) Uani 1 1 d . . . . .
H36A H 0.3102 0.8212 0.8186 0.045 Uiso 1 1 calc R . . . .
H36B H 0.2948 0.8860 0.8792 0.045 Uiso 1 1 calc R . . . .
C25 C 0.8635(2) 0.36555(18) 1.0211(2) 0.0353(7) Uani 1 1 d . . . . .
H25A H 0.8637 0.3785 1.0709 0.042 Uiso 1 1 calc R . . . .
H25B H 0.9225 0.3646 0.9822 0.042 Uiso 1 1 calc R . . . .
C24 C 0.78509(19) 0.18421(18) 1.07677(17) 0.0282(6) Uani 1 1 d . . . . .
C26 C 0.7701(2) 0.43339(18) 0.93163(17) 0.0297(6) Uani 1 1 d . . . . .
H26 H 0.8173 0.3882 0.8975 0.036 Uiso 1 1 calc R . . . .
C21 C 0.9442(2) 0.2088(2) 0.9865(2) 0.0411(7) Uani 1 1 d . . . . .
H21 H 0.9993 0.2168 0.9561 0.049 Uiso 1 1 calc R . . . .
C20 C 0.9449(2) 0.1282(2) 0.9913(3) 0.0549(10) Uani 1 1 d . . . . .
H20 H 1.0000 0.0813 0.9638 0.066 Uiso 1 1 calc R . . . .
C19 C 0.8648(2) 0.1159(2) 1.0365(2) 0.0461(8) Uani 1 1 d . . . . .
H19 H 0.8649 0.0607 1.0396 0.055 Uiso 1 1 calc R . . . .
N7 N 0.94522(18) 0.75875(15) 0.80503(14) 0.0299(5) Uani 1 1 d . . . . .
N8 N 0.82692(16) 0.74454(14) 0.47882(13) 0.0254(5) Uani 1 1 d . . . . .
C88 C 1.5188(2) 0.96562(18) 0.74812(15) 0.0295(6) Uani 1 1 d . . . . .
N11 N 1.59048(18) 0.94855(17) 0.75602(15) 0.0361(6) Uani 1 1 d . . . . .
C84 C 1.0152(2) 0.84527(19) 0.83020(16) 0.0310(6) Uani 1 1 d . . . . .
C83 C 1.1592(2) 1.17516(17) 0.64223(15) 0.0267(6) Uani 1 1 d . . . . .
N10 N 0.0371(2) 1.3483(2) 0.7822(2) 0.0599(9) Uani 1 1 d . . . . .
C87 C 1.4272(3) 0.9889(3) 0.7370(2) 0.0581(11) Uani 1 1 d . . . . .
H87A H 1.4099 1.0425 0.7066 0.087 Uiso 1 1 calc GR . . . .
H87B H 1.3782 0.9976 0.7867 0.087 Uiso 1 1 calc GR . . . .
H87C H 1.4316 0.9425 0.7102 0.087 Uiso 1 1 calc GR . . . .
N9 N 0.2917(3) 1.3070(3) 0.7811(2) 0.0727(11) Uani 1 1 d . . . . .
C90 C 0.0893(3) 1.2865(3) 0.8033(2) 0.0470(8) Uani 1 1 d . . . . .
C92 C 0.2368(3) 1.3787(3) 0.7765(2) 0.0567(10) Uani 1 1 d . . . . .
C91 C 0.1704(3) 1.4638(3) 0.7702(2) 0.0595(10) Uani 1 1 d . . . . .
H91A H 0.2032 1.4964 0.7347 0.089 Uiso 1 1 calc GR . . . .
H91B H 0.1399 1.4908 0.8204 0.089 Uiso 1 1 calc GR . . . .
H91C H 0.1216 1.4639 0.7512 0.089 Uiso 1 1 calc GR . . . .
C89 C 0.1587(3) 1.2052(3) 0.8288(2) 0.0635(11) Uani 1 1 d . . . . .
H89A H 0.2236 1.1934 0.7956 0.095 Uiso 1 1 calc GR . . . .
H89B H 0.1437 1.1574 0.8261 0.095 Uiso 1 1 calc GR . . . .
H89C H 0.1545 1.2112 0.8814 0.095 Uiso 1 1 calc GR . . . .
P6 P 0.28612(7) 1.03512(6) 0.96138(6) 0.0359(4) Uani 0.798(4) 1 d . . . B 1
P0AA P 0.64758(6) 0.41020(5) 1.27799(5) 0.0434(2) Uani 1 1 d . . . . .
F2 F 0.32324(16) 1.09586(15) 0.89875(13) 0.0567(5) Uani 1 1 d . . . . .
P6A P 0.3632(5) 1.0210(4) 0.9235(4) 0.071(2) Uani 0.202(4) 1 d . . . B 2
F21A F 0.7401(8) 0.3825(7) 1.3026(7) 0.045(3) Uiso 0.211(5) 1 d . . . A 2
F20A F 0.6968(11) 0.3774(9) 1.2038(7) 0.073(4) Uiso 0.211(5) 1 d . . . A 2
F24A F 0.5473(10) 0.4191(9) 1.2738(8) 0.074(4) Uiso 0.211(5) 1 d . . . A 2
F23A F 0.5882(8) 0.4234(7) 1.3751(6) 0.055(3) Uiso 0.211(5) 1 d . . . A 2
F22A F 0.6752(5) 0.3120(5) 1.3137(5) 0.062(3) Uiso 0.351(11) 1 d . . . A 2
C93 C 0.5239(3) 0.7597(3) 0.6288(2) 0.0518(9) Uani 1 1 d . . . . .
C94 C 0.5150(3) 0.7317(3) 0.5645(2) 0.0513(9) Uani 1 1 d . . . . .
H94A H 0.4875 0.7820 0.5332 0.077 Uiso 1 1 calc GR . . . .
H94B H 0.4733 0.7019 0.5826 0.077 Uiso 1 1 calc GR . . . .
H94C H 0.5783 0.6921 0.5340 0.077 Uiso 1 1 calc GR . . . .
N12 N 0.5328(4) 0.7804(3) 0.6794(2) 0.0756(12) Uani 1 1 d . . . . .
F27 F 0.25096(15) 0.97291(12) 1.01871(13) 0.0521(5) Uani 1 1 d . . . . .
F26 F 0.37638(16) 0.95242(15) 0.91791(13) 0.0558(5) Uani 1 1 d . . . . .
F28 F 0.19973(18) 1.11817(13) 0.99903(14) 0.0639(6) Uani 1 1 d . . . . .
F30 F 0.22743(17) 1.03216(15) 0.90882(16) 0.0662(7) Uani 1 1 d . . . . .
F29 F 0.3407(2) 1.03764(14) 1.01870(18) 0.0776(8) Uani 1 1 d . . . . .

loop_
_atom_site_aniso_label
_atom_site_aniso_U_11
_atom_site_aniso_U_22
_atom_site_aniso_U_33
_atom_site_aniso_U_23
_atom_site_aniso_U_13
_atom_site_aniso_U_12
P1 0.0240(5) 0.0269(5) 0.0297(5) -0.0031(4) -0.0040(4) -0.0110(4)
F11 0.0291(8) 0.0297(9) 0.0385(9) -0.0079(7) -0.0015(7) -0.0110(7)
F12 0.0340(9) 0.0377(10) 0.0410(9) -0.0043(8) -0.0119(8) -0.0120(8)
F10 0.0301(9) 0.0348(9) 0.0399(9) -0.0043(7) -0.0003(7) -0.0168(7)
P5 0.0262(5) 0.0300(5) 0.0349(5) 0.0085(4) -0.0152(4) -0.0182(4)
F0AA 0.0283(9) 0.0390(10) 0.0706(13) 0.0037(9) -0.0149(9) -0.0198(8)
F1AA 0.0495(11) 0.0462(11) 0.0680(13) 0.0300(10) -0.0375(10) -0.0337(9)
F2AA 0.0670(13) 0.0725(14) 0.0406(10) -0.0011(9) -0.0116(9) -0.0547(12)
P3 0.0285(4) 0.0220(4) 0.0380(4) 0.0005(3) -0.0075(3) -0.0123(3)
F16 0.0319(9) 0.0238(8) 0.0417(9) 0.0025(7) -0.0085(7) -0.0079(7)
F25 0.0281(9) 0.0373(9) 0.0502(10) 0.0028(8) -0.0058(8) -0.0178(7)
F14 0.0387(9) 0.0266(8) 0.0503(10) -0.0044(7) -0.0115(8) -0.0155(7)
F18 0.0303(9) 0.0264(8) 0.0520(10) -0.0022(7) -0.0063(8) -0.0140(7)
F17 0.0490(11) 0.0355(10) 0.0413(10) -0.0046(8) -0.0074(8) -0.0213(8)
F13 0.0399(10) 0.0328(9) 0.0543(11) 0.0097(8) -0.0187(8) -0.0184(8)
F20 0.0393(15) 0.0283(13) 0.0739(19) 0.0016(11) -0.0016(13) -0.0097(11)
F19 0.0726(17) 0.0344(12) 0.110(2) -0.0206(13) -0.0209(15) -0.0020(11)
F21 0.135(5) 0.230(6) 0.059(3) 0.033(3) -0.069(3) -0.093(5)
F24 0.081(2) 0.097(3) 0.080(2) -0.0026(19) -0.0440(19) -0.049(2)
F23 0.0493(18) 0.066(2) 0.071(2) -0.0190(16) 0.0113(16) -0.0014(15)
N1 0.0215(11) 0.0161(10) 0.0282(11) -0.0004(8) -0.0031(9) -0.0084(9)
N2 0.0206(10) 0.0180(10) 0.0269(11) 0.0013(8) -0.0040(9) -0.0103(9)
C5 0.0253(13) 0.0174(12) 0.0227(12) -0.0004(9) -0.0048(10) -0.0105(10)
C4 0.0221(12) 0.0157(11) 0.0228(12) 0.0012(9) -0.0033(10) -0.0109(10)
C18 0.0172(12) 0.0178(12) 0.0251(12) -0.0040(10) -0.0039(10) -0.0053(10)
C7 0.0213(12) 0.0187(12) 0.0220(12) 0.0022(9) -0.0038(10) -0.0128(10)
C8 0.0235(13) 0.0210(12) 0.0229(12) 0.0002(10) -0.0057(10) -0.0112(10)
C13 0.0203(12) 0.0192(12) 0.0237(12) -0.0029(10) -0.0061(10) -0.0077(10)
C11 0.0241(13) 0.0219(12) 0.0234(12) 0.0003(10) -0.0059(10) -0.0124(10)
C2 0.0291(14) 0.0197(12) 0.0255(13) -0.0026(10) -0.0036(11) -0.0131(11)
C9 0.0245(13) 0.0216(12) 0.0237(12) -0.0003(10) -0.0035(10) -0.0123(11)
C10 0.0248(13) 0.0239(13) 0.0259(13) 0.0032(10) -0.0081(10) -0.0137(11)
C17 0.0196(12) 0.0191(12) 0.0227(12) -0.0045(10) -0.0024(10) -0.0082(10)
C3 0.0252(13) 0.0203(12) 0.0243(12) 0.0000(10) -0.0057(10) -0.0118(10)
C1 0.0191(12) 0.0201(13) 0.0337(14) -0.0025(11) 0.0005(11) -0.0090(10)
C6 0.0249(13) 0.0180(12) 0.0260(13) 0.0021(10) -0.0068(10) -0.0112(10)
C12 0.0222(13) 0.0159(12) 0.0329(14) 0.0029(10) -0.0062(11) -0.0071(10)
C16 0.0190(12) 0.0257(13) 0.0291(13) -0.0046(10) -0.0043(10) -0.0091(11)
C14 0.0240(13) 0.0180(12) 0.0310(14) -0.0020(10) -0.0102(11) -0.0046(10)
C15 0.0182(12) 0.0251(14) 0.0360(15) -0.0054(11) -0.0071(11) -0.0036(10)
C70 0.0193(12) 0.0188(12) 0.0297(13) 0.0011(10) -0.0026(10) -0.0096(10)
C64 0.0207(12) 0.0176(12) 0.0290(13) 0.0057(10) -0.0043(10) -0.0104(10)
C63 0.0235(13) 0.0204(13) 0.0370(15) 0.0036(11) -0.0083(11) -0.0100(11)
C65 0.0215(12) 0.0208(12) 0.0296(13) 0.0050(10) -0.0036(10) -0.0112(10)
C69 0.0258(13) 0.0177(12) 0.0373(15) -0.0041(11) -0.0034(11) -0.0100(11)
C67 0.0197(12) 0.0170(12) 0.0306(13) 0.0034(10) -0.0029(10) -0.0112(10)
C71 0.0217(12) 0.0204(13) 0.0328(14) 0.0029(10) -0.0049(11) -0.0120(10)
C75 0.0272(13) 0.0264(14) 0.0276(13) 0.0013(11) -0.0103(11) -0.0115(11)
C66 0.0291(14) 0.0235(13) 0.0294(14) 0.0036(11) -0.0046(11) -0.0139(11)
C68 0.0215(12) 0.0174(12) 0.0338(14) -0.0009(10) -0.0037(11) -0.0087(10)
C73 0.0320(14) 0.0227(13) 0.0379(15) 0.0026(11) -0.0201(12) -0.0089(11)
C79 0.0249(14) 0.0265(14) 0.0405(16) 0.0032(12) -0.0115(12) -0.0081(11)
C82 0.0237(13) 0.0268(14) 0.0280(13) -0.0024(11) -0.0039(11) -0.0088(11)
C81 0.0287(14) 0.0231(13) 0.0285(14) -0.0033(11) -0.0061(11) -0.0079(11)
C72 0.0359(15) 0.0282(14) 0.0325(14) -0.0027(11) -0.0087(12) -0.0189(12)
C78 0.0257(13) 0.0244(13) 0.0260(13) -0.0010(10) -0.0071(11) -0.0098(11)
C61 0.0467(18) 0.0320(15) 0.0349(15) 0.0118(12) -0.0214(14) -0.0207(14)
C62 0.0286(14) 0.0215(13) 0.0407(16) 0.0083(12) -0.0142(12) -0.0108(11)
C80 0.0242(14) 0.0335(15) 0.0374(15) 0.0011(12) -0.0089(12) -0.0126(12)
C77 0.0334(16) 0.0303(15) 0.0376(16) 0.0044(12) -0.0035(13) -0.0133(13)
C74 0.0249(13) 0.0266(14) 0.0333(14) -0.0022(11) -0.0118(11) -0.0075(11)
C76 0.0314(15) 0.0251(14) 0.0357(15) 0.0009(12) -0.0028(12) -0.0094(12)
N6 0.0245(11) 0.0283(12) 0.0273(11) -0.0050(9) -0.0005(9) -0.0145(10)
N5 0.0417(14) 0.0370(13) 0.0258(12) -0.0063(10) -0.0044(10) -0.0262(12)
C56 0.0215(12) 0.0223(12) 0.0232(12) 0.0039(10) -0.0064(10) -0.0127(10)
C58 0.0187(12) 0.0241(13) 0.0374(15) -0.0004(11) -0.0060(11) -0.0089(11)
C52 0.0254(13) 0.0221(12) 0.0227(12) 0.0038(10) -0.0071(10) -0.0168(11)
C57 0.0233(13) 0.0242(13) 0.0302(13) 0.0042(10) -0.0102(11) -0.0140(11)
C55 0.0218(12) 0.0205(12) 0.0237(12) 0.0046(10) -0.0066(10) -0.0144(10)
C59 0.0267(13) 0.0296(14) 0.0211(12) 0.0024(10) -0.0053(10) -0.0170(11)
C51 0.0277(13) 0.0246(13) 0.0240(12) 0.0024(10) -0.0078(10) -0.0161(11)
C44 0.0257(14) 0.0354(15) 0.0285(14) -0.0020(12) -0.0083(11) -0.0119(12)
C40 0.0268(13) 0.0319(14) 0.0206(12) -0.0071(10) -0.0044(10) -0.0124(11)
C46 0.0257(14) 0.0289(14) 0.0311(14) -0.0140(11) 0.0010(11) -0.0106(12)
C48 0.0263(14) 0.0260(14) 0.0421(16) -0.0074(12) -0.0124(12) -0.0060(11)
C50 0.0305(14) 0.0262(14) 0.0323(14) -0.0019(11) -0.0056(11) -0.0171(12)
C43 0.0234(13) 0.0276(14) 0.0231(12) -0.0076(10) -0.0042(10) -0.0085(11)
C47 0.0216(13) 0.0306(15) 0.0478(17) -0.0133(13) -0.0087(12) -0.0071(12)
C54 0.0456(17) 0.0373(16) 0.0268(14) 0.0026(12) -0.0142(12) -0.0280(14)
C53 0.0322(14) 0.0287(14) 0.0281(13) 0.0054(11) -0.0144(11) -0.0192(12)
C45 0.0326(15) 0.0345(15) 0.0282(14) -0.0034(12) -0.0074(12) -0.0148(13)
C37 0.0450(17) 0.0453(18) 0.0203(13) -0.0105(12) -0.0019(12) -0.0272(15)
C41 0.0283(14) 0.0318(15) 0.0338(15) -0.0034(12) -0.0060(12) -0.0109(12)
C39 0.0384(17) 0.0524(19) 0.0346(15) 0.0125(14) -0.0185(13) -0.0274(15)
C42 0.0405(17) 0.0307(15) 0.0316(15) -0.0050(12) -0.0026(13) -0.0138(13)
C60 0.0309(15) 0.0374(16) 0.0324(15) -0.0131(12) 0.0040(12) -0.0177(13)
C49 0.053(2) 0.052(2) 0.0273(15) -0.0141(14) 0.0002(14) -0.0343(17)
C38 0.0423(18) 0.069(2) 0.0307(15) 0.0063(15) -0.0162(13) -0.0357(17)
N4 0.0246(11) 0.0354(13) 0.0330(12) 0.0125(10) -0.0141(10) -0.0171(10)
C29 0.0275(13) 0.0246(13) 0.0275(13) 0.0027(10) -0.0099(11) -0.0145(11)
N3 0.0299(12) 0.0207(11) 0.0429(13) 0.0078(10) -0.0204(11) -0.0137(10)
C23 0.0228(13) 0.0245(13) 0.0312(14) 0.0010(11) -0.0134(11) -0.0080(11)
C35 0.0238(13) 0.0283(14) 0.0335(14) 0.0057(11) -0.0073(11) -0.0152(11)
C34 0.0242(13) 0.0261(13) 0.0256(13) 0.0036(10) -0.0084(10) -0.0147(11)
C32 0.0282(14) 0.0317(14) 0.0256(13) 0.0024(11) -0.0092(11) -0.0184(12)
C27 0.0305(14) 0.0232(13) 0.0273(13) 0.0028(10) -0.0096(11) -0.0146(11)
C30 0.0252(13) 0.0214(12) 0.0258(13) 0.0044(10) -0.0093(10) -0.0153(11)
C33 0.0297(14) 0.0407(16) 0.0269(13) 0.0080(12) -0.0126(11) -0.0230(13)
C31 0.0233(12) 0.0251(13) 0.0239(12) 0.0038(10) -0.0073(10) -0.0167(11)
C28 0.0342(15) 0.0259(14) 0.0326(14) 0.0056(11) -0.0171(12) -0.0185(12)
C22 0.0261(13) 0.0234(13) 0.0380(15) 0.0062(11) -0.0174(12) -0.0121(11)
C36 0.0300(15) 0.0394(17) 0.0484(18) 0.0211(14) -0.0217(14) -0.0194(13)
C25 0.0309(15) 0.0241(14) 0.060(2) 0.0081(13) -0.0265(14) -0.0131(12)
C24 0.0250(13) 0.0258(14) 0.0385(15) 0.0088(11) -0.0181(12) -0.0117(11)
C26 0.0298(14) 0.0223(13) 0.0372(15) 0.0013(11) -0.0090(12) -0.0127(11)
C21 0.0248(15) 0.0355(17) 0.062(2) -0.0038(15) -0.0052(14) -0.0163(13)
C20 0.0276(16) 0.0297(17) 0.093(3) -0.0170(18) -0.0020(18) -0.0061(14)
C19 0.0328(16) 0.0224(15) 0.085(3) 0.0010(15) -0.0208(17) -0.0120(13)
N7 0.0357(13) 0.0268(12) 0.0322(12) 0.0100(10) -0.0151(10) -0.0175(10)
N8 0.0285(12) 0.0214(11) 0.0290(11) -0.0005(9) -0.0063(9) -0.0144(9)
C88 0.0292(15) 0.0286(14) 0.0245(13) 0.0007(11) -0.0030(11) -0.0111(12)
N11 0.0289(13) 0.0341(13) 0.0370(14) 0.0043(11) -0.0066(11) -0.0103(11)
C84 0.0380(16) 0.0291(14) 0.0312(14) 0.0077(11) -0.0172(12) -0.0165(13)
C83 0.0323(14) 0.0261(14) 0.0255(13) -0.0032(11) -0.0076(11) -0.0154(12)
N10 0.0486(18) 0.0438(18) 0.087(2) -0.0233(17) -0.0393(18) 0.0016(15)
C87 0.0344(18) 0.098(3) 0.0393(19) -0.0082(19) -0.0084(15) -0.026(2)
N9 0.0454(19) 0.101(3) 0.063(2) 0.025(2) -0.0185(17) -0.031(2)
C90 0.0399(18) 0.057(2) 0.0466(19) -0.0141(16) -0.0132(15) -0.0178(17)
C92 0.047(2) 0.085(3) 0.043(2) 0.011(2) -0.0150(17) -0.036(2)
C91 0.054(2) 0.086(3) 0.044(2) 0.003(2) -0.0116(17) -0.039(2)
C89 0.045(2) 0.080(3) 0.054(2) 0.008(2) -0.0190(18) -0.017(2)
P6 0.0334(7) 0.0243(5) 0.0464(7) -0.0002(4) -0.0051(5) -0.0143(4)
P0AA 0.0349(4) 0.0343(4) 0.0537(5) -0.0172(4) -0.0171(4) -0.0005(3)
F2 0.0613(13) 0.0560(14) 0.0637(13) 0.0020(11) -0.0198(11) -0.0342(11)
P6A 0.082(5) 0.043(3) 0.074(4) -0.008(3) -0.004(3) -0.027(3)
C93 0.070(3) 0.050(2) 0.046(2) 0.0162(16) -0.0262(18) -0.034(2)
C94 0.054(2) 0.050(2) 0.0448(19) -0.0065(16) -0.0156(17) -0.0159(18)
N12 0.119(4) 0.082(3) 0.060(2) 0.026(2) -0.049(2) -0.065(3)
F27 0.0486(11) 0.0323(10) 0.0642(13) -0.0032(9) -0.0017(10) -0.0177(9)
F26 0.0537(13) 0.0555(14) 0.0579(13) -0.0027(10) -0.0170(10) -0.0223(11)
F28 0.0672(15) 0.0312(11) 0.0712(15) -0.0050(10) -0.0116(12) -0.0076(10)
F30 0.0571(14) 0.0483(13) 0.1026(19) 0.0105(12) -0.0316(13) -0.0288(11)
F29 0.097(2) 0.0365(12) 0.125(2) 0.0039(13) -0.0682(18) -0.0275(12)

loop_
_atom_type_symbol
_atom_type_description
_atom_type_scat_dispersion_real
_atom_type_scat_dispersion_imag
_atom_type_scat_source
C C 0.0181 0.0091 'International Tables Vol C Tables 4.2.6.8 and 6.1.1.4'
H H 0.0000 0.0000 'International Tables Vol C Tables 4.2.6.8 and 6.1.1.4'
N N 0.0311 0.0180 'International Tables Vol C Tables 4.2.6.8 and 6.1.1.4'
F F 0.0727 0.0534 'International Tables Vol C Tables 4.2.6.8 and 6.1.1.4'
P P 0.2955 0.4335 'International Tables Vol C Tables 4.2.6.8 and 6.1.1.4'

loop_
_geom_angle_atom_site_label_1
_geom_angle_atom_site_label_2
_geom_angle_atom_site_label_3
_geom_angle
_geom_angle_site_symmetry_1
_geom_angle_site_symmetry_3
F11 P1 F11 180.0 2_876 .
F12 P1 F11 90.26(9) . 2_876
F12 P1 F11 89.75(9) . .
F12 P1 F11 90.25(9) 2_876 .
F12 P1 F11 89.75(9) 2_876 2_876
F12 P1 F12 180.0 . 2_876
F12 P1 F10 90.15(9) . .
F12 P1 F10 90.15(9) 2_876 2_876
F12 P1 F10 89.85(9) . 2_876
F12 P1 F10 89.85(9) 2_876 .
F10 P1 F11 90.47(8) . .
F10 P1 F11 90.47(8) 2_876 2_876
F10 P1 F11 89.53(8) . 2_876
F10 P1 F11 89.53(8) 2_876 .
F10 P1 F10 180.0 . 2_876
F0AA P5 F0AA 180.0 . 2_767
F0AA P5 F1AA 90.58(10) . 2_767
F0AA P5 F1AA 89.42(10) . .
F0AA P5 F1AA 89.42(10) 2_767 2_767
F0AA P5 F1AA 90.58(10) 2_767 .
F1AA P5 F1AA 180.0 . 2_767
F2AA P5 F0AA 89.27(11) . 2_767
F2AA P5 F0AA 89.27(11) 2_767 .
F2AA P5 F0AA 90.73(11) . .
F2AA P5 F0AA 90.73(11) 2_767 2_767
F2AA P5 F1AA 89.66(11) 2_767 2_767
F2AA P5 F1AA 90.34(11) . 2_767
F2AA P5 F1AA 89.66(11) . .
F2AA P5 F1AA 90.34(11) 2_767 .
F2AA P5 F2AA 180.00(16) . 2_767
F16 P3 F25 89.90(10) . .
F14 P3 F16 90.21(10) . .
F14 P3 F25 90.38(10) . .
F14 P3 F18 89.36(10) . .
F14 P3 F17 179.09(11) . .
F14 P3 F13 90.25(10) . .
F18 P3 F16 90.26(9) . .
F18 P3 F25 179.69(11) . .
F17 P3 F16 89.04(10) . .
F17 P3 F25 90.13(10) . .
F17 P3 F18 90.13(10) . .
F17 P3 F13 90.51(11) . .
F13 P3 F16 179.30(12) . .
F13 P3 F25 89.57(10) . .
F13 P3 F18 90.27(10) . .
C2 N1 C1 120.5(2) . .
C6 N1 C2 119.0(2) . .
C6 N1 C1 120.5(2) . .
C9 N2 C12 120.4(2) . .
C10 N2 C9 119.0(2) . .
C10 N2 C12 120.5(2) . .
C4 C5 H5 119.1 . .
C6 C5 H5 119.1 . .
C6 C5 C4 121.8(2) . .
C5 C4 C3 114.3(2) . .
C7 C4 C5 122.5(2) . .
C7 C4 C3 123.1(2) . .
C13 C18 H18 119.8 . .
C13 C18 C17 120.4(2) . .
C17 C18 H18 119.8 . .
C4 C7 C8 122.2(2) . .
C4 C7 C11 123.2(2) . .
C11 C7 C8 114.6(2) . .
C7 C8 H8 119.1 . .
C9 C8 C7 121.7(2) . .
C9 C8 H8 119.1 . .
C18 C13 C12 123.1(2) . .
C18 C13 C14 119.7(2) . .
C14 C13 C12 117.2(2) . .
C7 C11 H11 119.3 . .
C10 C11 C7 121.4(2) . .
C10 C11 H11 119.3 . .
N1 C2 H2 119.2 . .
C3 C2 N1 121.6(2) . .
C3 C2 H2 119.2 . .
N2 C9 H9 119.2 . .
C8 C9 N2 121.5(2) . .
C8 C9 H9 119.2 . .
N2 C10 H10 119.2 . .
C11 C10 N2 121.6(2) . .
C11 C10 H10 119.2 . .
C18 C17 C1 123.1(2) . 2_776
C16 C17 C18 119.5(2) . .
C16 C17 C1 117.4(2) . 2_776
C4 C3 H3 119.2 . .
C2 C3 C4 121.6(2) . .
C2 C3 H3 119.2 . .
N1 C1 C17 114.2(2) . 2_776
N1 C1 H1A 108.7 . .
N1 C1 H1B 108.7 . .
C17 C1 H1A 108.7 2_776 .
C17 C1 H1B 108.7 2_776 .
H1A C1 H1B 107.6 . .
N1 C6 H6 119.3 . .
C5 C6 N1 121.5(2) . .
C5 C6 H6 119.3 . .
N2 C12 C13 113.9(2) . .
N2 C12 H12A 108.8 . .
N2 C12 H12B 108.8 . .
C13 C12 H12A 108.8 . .
C13 C12 H12B 108.8 . .
H12A C12 H12B 107.7 . .
C17 C16 H16 119.8 . .
C17 C16 C15 120.4(2) . .
C15 C16 H16 119.8 . .
C13 C14 H14 120.0 . .
C15 C14 C13 120.0(2) . .
C15 C14 H14 120.0 . .
C16 C15 H15 120.0 . .
C14 C15 C16 120.0(2) . .
C14 C15 H15 120.0 . .
C67 C70 H70 119.4 . .
C71 C70 H70 119.4 . .
C71 C70 C67 121.3(2) . .
C63 C64 C65 115.2(2) . .
C67 C64 C63 121.6(2) . .
C67 C64 C65 123.2(2) . .
C64 C63 H63 119.5 . .
C62 C63 C64 121.1(3) . .
C62 C63 H63 119.5 . .
C64 C65 H65 119.4 . .
C66 C65 C64 121.3(2) . .
C66 C65 H65 119.4 . .
C68 C69 H69 119.0 . .
N8 C69 H69 119.0 . .
N8 C69 C68 122.0(2) . .
C70 C67 C68 115.0(2) . .
C64 C67 C70 123.2(2) . .
C64 C67 C68 121.8(2) . .
C70 C71 H71 119.3 . .
C70 C71 N8 121.5(2) . .
N8 C71 H71 119.3 . .
C74 C75 C78 121.1(3) . .
C76 C75 C78 121.0(2) . .
C76 C75 C74 117.9(3) . .
C65 C66 H66 119.3 . .
C65 C66 N7 121.4(3) . .
N7 C66 H66 119.3 . .
C69 C68 C67 120.8(2) . .
C69 C68 H68 119.6 . .
C67 C68 H68 119.6 . .
C74 C73 H73 119.7 . .
C74 C73 C84 120.6(3) . .
C84 C73 H73 119.7 . .
C78 C79 H79 119.4 . .
C78 C79 C80 121.1(3) . .
C80 C79 H79 119.4 . .
C81 C82 H82 119.3 . .
C81 C82 C78 121.4(3) . .
C78 C82 H82 119.3 . .
C82 C81 H81 119.8 . .
C82 C81 C83 120.5(3) . .
C83 C81 H81 119.8 . .
H72A C72 H72B 108.2 . .
N8 C72 H72A 109.8 . .
N8 C72 H72B 109.8 . .
N8 C72 C83 109.6(2) . 2_776
C83 C72 H72A 109.8 2_776 .
C83 C72 H72B 109.8 2_776 .
C79 C78 C75 121.9(2) . .
C79 C78 C82 117.4(3) . .
C82 C78 C75 120.6(2) . .
H61A C61 H61B 108.3 . .
N7 C61 H61A 109.8 . .
N7 C61 H61B 109.8 . .
N7 C61 C84 109.3(2) . .
C84 C61 H61A 109.8 . .
C84 C61 H61B 109.8 . .
C63 C62 H62 119.2 . .
C63 C62 N7 121.7(3) . .
N7 C62 H62 119.2 . .
C79 C80 H80 119.5 . .
C83 C80 C79 120.9(3) . .
C83 C80 H80 119.5 . .
C76 C77 H77 119.7 . .
C76 C77 C84 120.6(3) . .
C84 C77 H77 119.7 . .
C75 C74 H74 119.5 . .
C73 C74 C75 121.0(3) . .
C73 C74 H74 119.5 . .
C75 C76 H76 119.5 . .
C77 C76 C75 121.0(3) . .
C77 C76 H76 119.5 . .
C58 N6 C59 119.0(2) . .
C58 N6 C60 119.9(2) . .
C59 N6 C60 119.9(2) . .
C50 N5 C49 119.5(3) . .
C54 N5 C50 119.5(2) . .
C54 N5 C49 120.1(3) . .
C55 C56 H56 119.4 . .
C59 C56 H56 119.4 . .
C59 C56 C55 121.2(2) . .
N6 C58 H58 119.1 . .
C57 C58 N6 121.7(2) . .
C57 C58 H58 119.1 . .
C55 C52 C51 122.9(2) . .
C55 C52 C53 122.3(2) . .
C51 C52 C53 114.9(2) . .
C58 C57 H57 119.4 . .
C58 C57 C55 121.3(2) . .
C55 C57 H57 119.4 . .
C52 C55 C56 122.8(2) . .
C52 C55 C57 122.3(2) . .
C57 C55 C56 114.9(2) . .
N6 C59 H59 119.1 . .
C56 C59 N6 121.7(2) . .
C56 C59 H59 119.1 . .
C52 C51 H51 119.3 . .
C50 C51 C52 121.5(2) . .
C50 C51 H51 119.3 . .
C43 C44 H44 119.2 . .
C45 C44 H44 119.2 . .
C45 C44 C43 121.6(3) . .
C41 C40 C43 122.0(2) . .
C39 C40 C43 120.9(3) . .
C39 C40 C41 117.1(3) . .
C47 C46 C45 118.0(3) . .
C47 C46 C60 121.0(3) . 2_667
C45 C46 C60 120.9(3) . 2_667
C43 C48 H48 119.2 . .
C47 C48 H48 119.2 . .
C47 C48 C43 121.6(3) . .
N5 C50 H50 119.4 . .
C51 C50 N5 121.2(3) . .
C51 C50 H50 119.4 . .
C44 C43 C40 121.3(2) . .
C48 C43 C44 116.8(3) . .
C48 C43 C40 121.9(3) . .
C46 C47 H47 119.5 . .
C48 C47 C46 121.1(3) . .
C48 C47 H47 119.5 . .
N5 C54 H54 119.2 . .
C53 C54 N5 121.6(3) . .
C53 C54 H54 119.2 . .
C52 C53 H53 119.5 . .
C54 C53 C52 121.0(3) . .
C54 C53 H53 119.5 . .
C44 C45 C46 120.9(3) . .
C44 C45 H45 119.5 . .
C46 C45 H45 119.5 . .
C42 C37 C49 121.8(3) . .
C42 C37 C38 117.8(3) . .
C38 C37 C49 120.3(3) . .
C40 C41 H41 119.2 . .
C42 C41 C40 121.5(3) . .
C42 C41 H41 119.2 . .
C40 C39 H39 119.4 . .
C38 C39 C40 121.2(3) . .
C38 C39 H39 119.4 . .
C37 C42 C41 120.8(3) . .
C37 C42 H42 119.6 . .
C41 C42 H42 119.6 . .
N6 C60 C46 110.4(2) . 2_667
N6 C60 H60A 109.6 . .
N6 C60 H60B 109.6 . .
C46 C60 H60A 109.6 2_667 .
C46 C60 H60B 109.6 2_667 .
H60A C60 H60B 108.1 . .
N5 C49 C37 109.0(2) . .
N5 C49 H49A 109.9 . .
N5 C49 H49B 109.9 . .
C37 C49 H49A 109.9 . .
C37 C49 H49B 109.9 . .
H49A C49 H49B 108.3 . .
C37 C38 C39 121.5(3) . .
C37 C38 H38 119.2 . .
C39 C38 H38 119.2 . .
C35 N4 C36 119.2(3) . .
C33 N4 C35 119.7(2) . .
C33 N4 C36 120.8(2) . .
C30 C29 H29 119.3 . .
C28 C29 H29 119.3 . .
C28 C29 C30 121.3(3) . .
C28 N3 C25 121.7(2) . .
C28 N3 C26 119.4(2) . .
C26 N3 C25 118.9(2) . .
C22 C23 H23 119.5 . .
C24 C23 H23 119.5 . .
C24 C23 C22 121.0(3) . .
N4 C35 H35 119.4 . .
C34 C35 N4 121.1(3) . .
C34 C35 H35 119.4 . .
C35 C34 H34 119.3 . .
C35 C34 C31 121.4(2) . .
C31 C34 H34 119.3 . .
C33 C32 H32 119.4 . .
C33 C32 C31 121.3(3) . .
C31 C32 H32 119.4 . .
C30 C27 H27 119.5 . .
C26 C27 H27 119.5 . .
C26 C27 C30 120.9(3) . .
C29 C30 C27 115.3(2) . .
C29 C30 C31 122.8(2) . .
C27 C30 C31 121.8(2) . .
N4 C33 H33 119.4 . .
C32 C33 N4 121.3(3) . .
C32 C33 H33 119.4 . .
C34 C31 C32 115.2(2) . .
C34 C31 C30 122.5(2) . .
C32 C31 C30 122.3(2) . .
C29 C28 N3 121.3(2) . .
C29 C28 H28 119.3 . .
N3 C28 H28 119.3 . .
C23 C22 C25 120.4(3) . .
C23 C22 C21 119.0(3) . .
C21 C22 C25 120.6(3) . .
N4 C36 H36A 109.5 . .
N4 C36 H36B 109.5 . .
N4 C36 C24 110.5(2) . 2_667
H36A C36 H36B 108.1 . .
C24 C36 H36A 109.5 2_667 .
C24 C36 H36B 109.5 2_667 .
N3 C25 C22 112.2(2) . .
N3 C25 H25A 109.2 . .
N3 C25 H25B 109.2 . .
C22 C25 H25A 109.2 . .
C22 C25 H25B 109.2 . .
H25A C25 H25B 107.9 . .
C23 C24 C36 119.1(3) . 2_667
C23 C24 C19 119.7(3) . .
C19 C24 C36 121.2(3) . 2_667
N3 C26 H26 119.1 . .
C27 C26 N3 121.7(3) . .
C27 C26 H26 119.1 . .
C22 C21 H21 119.7 . .
C20 C21 C22 120.6(3) . .
C20 C21 H21 119.7 . .
C21 C20 H20 120.0 . .
C21 C20 C19 119.9(3) . .
C19 C20 H20 120.0 . .
C24 C19 C20 119.9(3) . .
C24 C19 H19 120.1 . .
C20 C19 H19 120.1 . .
C66 N7 C61 120.1(2) . .
C62 N7 C66 119.3(2) . .
C62 N7 C61 119.4(2) . .
C69 N8 C71 119.0(2) . .
C69 N8 C72 120.7(2) . .
C71 N8 C72 119.7(2) . .
N11 C88 C87 178.8(4) . .
C73 C84 C61 120.3(3) . .
C73 C84 C77 118.8(3) . .
C77 C84 C61 120.8(3) . .
C81 C83 C72 120.1(3) . 2_776
C80 C83 C81 118.6(3) . .
C80 C83 C72 121.2(3) . 2_776
C88 C87 H87A 109.5 . .
C88 C87 H87B 109.5 . .
C88 C87 H87C 109.5 . .
H87A C87 H87B 109.5 . .
H87A C87 H87C 109.5 . .
H87B C87 H87C 109.5 . .
N10 C90 C89 178.5(4) . .
N9 C92 C91 178.9(5) . .
C92 C91 H91A 109.5 . .
C92 C91 H91B 109.5 . .
C92 C91 H91C 109.5 . .
H91A C91 H91B 109.5 . .
H91A C91 H91C 109.5 . .
H91B C91 H91C 109.5 . .
C90 C89 H89A 109.5 . .
C90 C89 H89B 109.5 . .
C90 C89 H89C 109.5 . .
H89A C89 H89B 109.5 . .
H89A C89 H89C 109.5 . .
H89B C89 H89C 109.5 . .
F2 P6 F26 89.27(13) . .
F2 P6 F30 89.04(13) . .
F2 P6 F29 93.75(14) . .
F27 P6 F2 176.82(13) . .
F27 P6 F26 88.56(12) . .
F27 P6 F30 88.61(13) . .
F27 P6 F29 88.68(14) . .
F26 P6 F30 89.09(13) . .
F26 P6 F29 92.66(14) . .
F28 P6 F2 87.59(13) . .
F28 P6 F27 94.52(13) . .
F28 P6 F26 176.65(14) . .
F28 P6 F30 89.68(15) . .
F28 P6 F29 88.72(15) . .
F30 P6 F29 176.73(17) . .
F19 P0AA F20 86.56(14) . .
F19 P0AA F22 169.4(2) . .
F19 P0AA F24 84.23(18) . .
F19 P0AA F21A 93.4(4) . .
F19 P0AA F24A 99.8(5) . .
F19 P0AA F23A 93.8(4) . .
F19 P0AA F22A 162.5(4) . .
F22 P0AA F20 89.64(15) . .
F22 P0AA F24 85.7(2) . .
F21 P0AA F20 88.0(3) . .
F21 P0AA F19 92.0(3) . .
F21 P0AA F22 97.8(3) . .
F21 P0AA F24 173.4(3) . .
F21 P0AA F23 95.5(3) . .
F24 P0AA F20 86.33(18) . .
F23 P0AA F20 175.54(19) . .
F23 P0AA F19 90.59(17) . .
F23 P0AA F22 92.58(18) . .
F23 P0AA F24 90.0(2) . .
F21A P0AA F24A 162.7(6) . .
F21A P0AA F23A 84.6(6) . .
F21A P0AA F22A 72.6(5) . .
F20A P0AA F19 101.4(6) . .
F20A P0AA F21A 95.6(7) . .
F20A P0AA F24A 92.9(8) . .
F20A P0AA F23A 164.8(7) . .
F20A P0AA F22A 90.7(6) . .
F24A P0AA F23A 83.3(6) . .
F24A P0AA F22A 92.2(6) . .
F22A P0AA F23A 74.8(5) . .
F2 P6A F29 102.8(4) . .
F26 P6A F2 141.4(7) . .
F26 P6A F29 107.7(5) . .
N12 C93 C94 178.6(5) . .
C93 C94 H94A 109.5 . .
C93 C94 H94B 109.5 . .
C93 C94 H94C 109.5 . .
H94A C94 H94B 109.5 . .
H94A C94 H94C 109.5 . .
H94B C94 H94C 109.5 . .

loop_
_geom_bond_atom_site_label_1
_geom_bond_atom_site_label_2
_geom_bond_distance
_geom_bond_site_symmetry_2
P1 F11 1.6123(16) .
P1 F11 1.6123(16) 2_876
P1 F12 1.5897(18) .
P1 F12 1.5897(18) 2_876
P1 F10 1.6053(16) .
P1 F10 1.6053(16) 2_876
P5 F0AA 1.5970(17) .
P5 F0AA 1.5970(17) 2_767
P5 F1AA 1.5992(17) 2_767
P5 F1AA 1.5992(17) .
P5 F2AA 1.5934(19) .
P5 F2AA 1.5934(19) 2_767
P3 F16 1.6065(18) .
P3 F25 1.6120(18) .
P3 F14 1.5940(18) .
P3 F18 1.6010(18) .
P3 F17 1.5969(19) .
P3 F13 1.5982(19) .
F20 P0AA 1.646(3) .
F19 P0AA 1.576(3) .
F22 P0AA 1.610(3) .
F21 P0AA 1.519(4) .
F24 P0AA 1.631(3) .
F23 P0AA 1.546(3) .
N1 C2 1.367(4) .
N1 C1 1.468(3) .
N1 C6 1.364(3) .
N2 C9 1.366(3) .
N2 C10 1.364(3) .
N2 C12 1.465(3) .
C5 H5 0.9500 .
C5 C4 1.426(4) .
C5 C6 1.361(4) .
C4 C7 1.425(4) .
C4 C3 1.436(4) .
C18 H18 0.9500 .
C18 C13 1.391(4) .
C18 C17 1.391(4) .
C7 C8 1.430(4) .
C7 C11 1.428(4) .
C8 H8 0.9500 .
C8 C9 1.355(4) .
C13 C12 1.514(3) .
C13 C14 1.396(4) .
C11 H11 0.9500 .
C11 C10 1.362(4) .
C2 H2 0.9500 .
C2 C3 1.357(4) .
C9 H9 0.9500 .
C10 H10 0.9500 .
C17 C1 1.519(3) 2_776
C17 C16 1.390(4) .
C3 H3 0.9500 .
C1 C17 1.519(3) 2_776
C1 H1A 0.9900 .
C1 H1B 0.9900 .
C6 H6 0.9500 .
C12 H12A 0.9900 .
C12 H12B 0.9900 .
C16 H16 0.9500 .
C16 C15 1.390(4) .
C14 H14 0.9500 .
C14 C15 1.387(4) .
C15 H15 0.9500 .
C70 H70 0.9500 .
C70 C67 1.426(4) .
C70 C71 1.359(4) .
C64 C63 1.428(4) .
C64 C65 1.429(4) .
C64 C67 1.426(4) .
C63 H63 0.9500 .
C63 C62 1.361(4) .
C65 H65 0.9500 .
C65 C66 1.359(4) .
C69 H69 0.9500 .
C69 C68 1.360(4) .
C69 N8 1.356(4) .
C67 C68 1.431(4) .
C71 H71 0.9500 .
C71 N8 1.368(4) .
C75 C78 1.486(4) .
C75 C74 1.400(4) .
C75 C76 1.395(4) .
C66 H66 0.9500 .
C66 N7 1.368(4) .
C68 H68 0.9500 .
C73 H73 0.9500 .
C73 C74 1.387(4) .
C73 C84 1.390(4) .
C79 H79 0.9500 .
C79 C78 1.391(4) .
C79 C80 1.393(4) .
C82 H82 0.9500 .
C82 C81 1.385(4) .
C82 C78 1.406(4) .
C81 H81 0.9500 .
C81 C83 1.392(4) .
C72 H72A 0.9900 .
C72 H72B 0.9900 .
C72 N8 1.478(4) .
C72 C83 1.516(4) 2_776
C61 H61A 0.9900 .
C61 H61B 0.9900 .
C61 N7 1.478(4) .
C61 C84 1.515(4) .
C62 H62 0.9500 .
C62 N7 1.361(4) .
C80 H80 0.9500 .
C80 C83 1.385(4) .
C77 H77 0.9500 .
C77 C76 1.388(4) .
C77 C84 1.390(4) .
C74 H74 0.9500 .
C76 H76 0.9500 .
N6 C58 1.362(4) .
N6 C59 1.368(4) .
N6 C60 1.477(4) .
N5 C50 1.362(4) .
N5 C54 1.360(4) .
N5 C49 1.480(4) .
C56 H56 0.9500 .
C56 C55 1.432(4) .
C56 C59 1.355(4) .
C58 H58 0.9500 .
C58 C57 1.361(4) .
C52 C55 1.423(4) .
C52 C51 1.426(4) .
C52 C53 1.433(4) .
C57 H57 0.9500 .
C57 C55 1.427(4) .
C59 H59 0.9500 .
C51 H51 0.9500 .
C51 C50 1.360(4) .
C44 H44 0.9500 .
C44 C43 1.404(4) .
C44 C45 1.380(4) .
C40 C43 1.494(4) .
C40 C41 1.398(4) .
C40 C39 1.391(4) .
C46 C47 1.388(4) .
C46 C45 1.394(4) .
C46 C60 1.517(4) 2_667
C48 H48 0.9500 .
C48 C43 1.396(4) .
C48 C47 1.385(4) .
C50 H50 0.9500 .
C47 H47 0.9500 .
C54 H54 0.9500 .
C54 C53 1.358(4) .
C53 H53 0.9500 .
C45 H45 0.9500 .
C37 C42 1.386(5) .
C37 C49 1.510(4) .
C37 C38 1.388(5) .
C41 H41 0.9500 .
C41 C42 1.393(4) .
C39 H39 0.9500 .
C39 C38 1.389(5) .
C42 H42 0.9500 .
C60 C46 1.517(4) 2_667
C60 H60A 0.9900 .
C60 H60B 0.9900 .
C49 H49A 0.9900 .
C49 H49B 0.9900 .
C38 H38 0.9500 .
N4 C35 1.371(4) .
N4 C33 1.359(4) .
N4 C36 1.481(4) .
C29 H29 0.9500 .
C29 C30 1.427(4) .
C29 C28 1.356(4) .
N3 C28 1.363(4) .
N3 C25 1.472(3) .
N3 C26 1.364(4) .
C23 H23 0.9500 .
C23 C22 1.385(4) .
C23 C24 1.381(4) .
C35 H35 0.9500 .
C35 C34 1.356(4) .
C34 H34 0.9500 .
C34 C31 1.426(4) .
C32 H32 0.9500 .
C32 C33 1.359(4) .
C32 C31 1.428(4) .
C27 H27 0.9500 .
C27 C30 1.427(4) .
C27 C26 1.356(4) .
C30 C31 1.429(4) .
C33 H33 0.9500 .
C28 H28 0.9500 .
C22 C25 1.507(4) .
C22 C21 1.386(4) .
C36 H36A 0.9900 .
C36 H36B 0.9900 .
C36 C24 1.513(4) 2_667
C25 H25A 0.9900 .
C25 H25B 0.9900 .
C24 C36 1.513(4) 2_667
C24 C19 1.381(5) .
C26 H26 0.9500 .
C21 H21 0.9500 .
C21 C20 1.381(5) .
C20 H20 0.9500 .
C20 C19 1.390(5) .
C19 H19 0.9500 .
C88 N11 1.134(4) .
C88 C87 1.450(5) .
C83 C72 1.516(4) 2_776
N10 C90 1.139(5) .
C87 H87A 0.9800 .
C87 H87B 0.9800 .
C87 H87C 0.9800 .
N9 C92 1.171(6) .
C90 C89 1.485(6) .
C92 C91 1.398(6) .
C91 H91A 0.9800 .
C91 H91B 0.9800 .
C91 H91C 0.9800 .
C89 H89A 0.9800 .
C89 H89B 0.9800 .
C89 H89C 0.9800 .
P6 F2 1.594(2) .
P6 F27 1.552(2) .
P6 F26 1.600(2) .
P6 F28 1.547(2) .
P6 F30 1.610(3) .
P6 F29 1.626(3) .
P0AA F21A 1.578(11) .
P0AA F20A 1.406(13) .
P0AA F24A 1.612(13) .
P0AA F23A 1.737(11) .
P0AA F22A 1.638(7) .
F2 P6A 1.252(7) .
P6A F26 1.126(6) .
P6A F29 1.730(7) .
C93 C94 1.438(5) .
C93 N12 1.136(5) .
C94 H94A 0.9800 .
C94 H94B 0.9800 .
C94 H94C 0.9800 .

loop_
_geom_torsion_atom_site_label_1
_geom_torsion_atom_site_label_2
_geom_torsion_atom_site_label_3
_geom_torsion_atom_site_label_4
_geom_torsion
_geom_torsion_site_symmetry_1
_geom_torsion_site_symmetry_4
N1 C2 C3 C4 -0.8(4) . .
C5 C4 C7 C8 -1.6(4) . .
C5 C4 C7 C11 178.9(2) . .
C5 C4 C3 C2 3.1(3) . .
C4 C5 C6 N1 0.8(4) . .
C4 C7 C8 C9 -177.6(2) . .
C4 C7 C11 C10 177.7(2) . .
C18 C13 C12 N2 -2.8(4) . .
C18 C13 C14 C15 0.3(4) . .
C18 C17 C16 C15 0.8(4) . .
C7 C4 C3 C2 -176.2(2) . .
C7 C8 C9 N2 -0.5(4) . .
C7 C11 C10 N2 0.2(4) . .
C8 C7 C11 C10 -1.9(3) . .
C13 C18 C17 C1 178.3(2) . 2_776
C13 C18 C17 C16 -0.3(4) . .
C13 C14 C15 C16 0.2(4) . .
C11 C7 C8 C9 2.0(3) . .
C2 N1 C1 C17 91.1(3) . 2_776
C2 N1 C6 C5 1.8(4) . .
C9 N2 C10 C11 1.4(4) . .
C9 N2 C12 C13 93.2(3) . .
C10 N2 C9 C8 -1.3(4) . .
C10 N2 C12 C13 -84.9(3) . .
C17 C18 C13 C12 -179.8(2) . .
C17 C18 C13 C14 -0.2(4) . .
C17 C16 C15 C14 -0.7(4) . .
C3 C4 C7 C8 177.6(2) . .
C3 C4 C7 C11 -1.9(4) . .
C1 N1 C2 C3 178.7(2) . .
C1 N1 C6 C5 -178.7(2) . .
C1 C17 C16 C15 -177.9(2) 2_776 .
C6 N1 C2 C3 -1.8(4) . .
C6 N1 C1 C17 -88.4(3) . 2_776
C6 C5 C4 C7 176.2(2) . .
C6 C5 C4 C3 -3.1(3) . .
C12 N2 C9 C8 -179.5(2) . .
C12 N2 C10 C11 179.6(2) . .
C12 C13 C14 C15 179.9(2) . .
C14 C13 C12 N2 177.6(2) . .
C70 C67 C68 C69 4.4(3) . .
C70 C71 N8 C69 2.3(4) . .
C70 C71 N8 C72 -168.7(2) . .
C64 C63 C62 N7 1.5(4) . .
C64 C65 C66 N7 -0.7(4) . .
C64 C67 C68 C69 -176.3(2) . .
C63 C64 C65 C66 2.0(3) . .
C63 C64 C67 C70 -179.1(2) . .
C63 C64 C67 C68 1.7(4) . .
C63 C62 N7 C66 -0.1(4) . .
C63 C62 N7 C61 -167.1(2) . .
C65 C64 C63 C62 -2.4(4) . .
C65 C64 C67 C70 0.6(4) . .
C65 C64 C67 C68 -178.6(2) . .
C65 C66 N7 C61 166.6(2) . .
C65 C66 N7 C62 -0.3(4) . .
C67 C70 C71 N8 2.0(4) . .
C67 C64 C63 C62 177.3(2) . .
C67 C64 C65 C66 -177.7(2) . .
C71 C70 C67 C64 175.5(2) . .
C71 C70 C67 C68 -5.2(3) . .
C68 C69 N8 C71 -3.1(4) . .
C68 C69 N8 C72 167.8(2) . .
C79 C80 C83 C81 -0.5(4) . .
C79 C80 C83 C72 -177.1(3) . 2_776
C82 C81 C83 C72 176.3(2) . 2_776
C82 C81 C83 C80 -0.2(4) . .
C81 C82 C78 C75 -179.1(3) . .
C81 C82 C78 C79 -0.2(4) . .
C78 C75 C74 C73 -177.6(2) . .
C78 C75 C76 C77 176.9(3) . .
C78 C79 C80 C83 1.0(5) . .
C78 C82 C81 C83 0.6(4) . .
C80 C79 C78 C75 178.3(3) . .
C80 C79 C78 C82 -0.6(4) . .
C74 C75 C78 C79 -28.2(4) . .
C74 C75 C78 C82 150.7(3) . .
C74 C75 C76 C77 -2.3(4) . .
C74 C73 C84 C61 173.2(3) . .
C74 C73 C84 C77 -2.4(4) . .
C76 C75 C78 C79 152.7(3) . .
C76 C75 C78 C82 -28.4(4) . .
C76 C75 C74 C73 1.5(4) . .
C76 C77 C84 C73 1.7(5) . .
C76 C77 C84 C61 -173.9(3) . .
N6 C58 C57 C55 1.4(4) . .
N5 C54 C53 C52 -1.6(4) . .
C58 N6 C59 C56 -0.5(4) . .
C58 N6 C60 C46 85.9(3) . 2_667
C58 C57 C55 C56 -3.6(3) . .
C58 C57 C55 C52 176.4(2) . .
C52 C51 C50 N5 1.1(4) . .
C55 C56 C59 N6 -2.0(4) . .
C55 C52 C51 C50 174.5(2) . .
C55 C52 C53 C54 -174.3(2) . .
C59 N6 C58 C57 0.8(4) . .
C59 N6 C60 C46 -81.3(3) . 2_667
C59 C56 C55 C52 -176.1(2) . .
C59 C56 C55 C57 3.9(3) . .
C51 C52 C55 C56 -3.0(4) . .
C51 C52 C55 C57 177.0(2) . .
C51 C52 C53 C54 5.0(4) . .
C40 C41 C42 C37 -0.6(4) . .
C40 C39 C38 C37 -0.7(5) . .
C50 N5 C54 C53 -2.5(4) . .
C50 N5 C49 C37 85.2(3) . .
C43 C44 C45 C46 -0.2(4) . .
C43 C40 C41 C42 -178.6(3) . .
C43 C40 C39 C38 179.3(3) . .
C43 C48 C47 C46 0.2(4) . .
C47 C46 C45 C44 1.1(4) . .
C47 C48 C43 C44 0.7(4) . .
C47 C48 C43 C40 -179.8(3) . .
C54 N5 C50 C51 2.7(4) . .
C54 N5 C49 C37 -83.9(3) . .
C53 C52 C55 C56 176.3(2) . .
C53 C52 C55 C57 -3.7(4) . .
C53 C52 C51 C50 -4.8(4) . .
C45 C44 C43 C40 179.8(3) . .
C45 C44 C43 C48 -0.7(4) . .
C45 C46 C47 C48 -1.1(4) . .
C41 C40 C43 C44 -169.7(3) . .
C41 C40 C43 C48 10.8(4) . .
C41 C40 C39 C38 -0.7(4) . .
C39 C40 C43 C44 10.3(4) . .
C39 C40 C43 C48 -169.2(3) . .
C39 C40 C41 C42 1.3(4) . .
C42 C37 C49 N5 -97.0(3) . .
C42 C37 C38 C39 1.5(5) . .
C60 N6 C58 C57 -166.5(2) . .
C60 N6 C59 C56 166.9(2) . .
C60 C46 C47 C48 -177.0(3) 2_667 .
C60 C46 C45 C44 177.0(3) 2_667 .
C49 N5 C50 C51 -166.4(3) . .
C49 N5 C54 C53 166.6(3) . .
C49 C37 C42 C41 174.6(3) . .
C49 C37 C38 C39 -174.0(3) . .
C38 C37 C42 C41 -0.8(4) . .
C38 C37 C49 N5 78.3(4) . .
N4 C35 C34 C31 0.4(4) . .
C29 C30 C31 C34 1.1(4) . .
C29 C30 C31 C32 -178.0(2) . .
C23 C22 C25 N3 -52.4(4) . .
C23 C22 C21 C20 0.8(5) . .
C23 C24 C19 C20 1.3(5) . .
C35 N4 C33 C32 -1.0(4) . .
C35 N4 C36 C24 -64.9(3) . 2_667
C35 C34 C31 C32 -1.4(4) . .
C35 C34 C31 C30 179.4(2) . .
C27 C30 C31 C34 -179.8(2) . .
C27 C30 C31 C32 1.1(4) . .
C30 C29 C28 N3 -0.6(4) . .
C30 C27 C26 N3 0.5(4) . .
C33 N4 C35 C34 0.8(4) . .
C33 N4 C36 C24 108.5(3) . 2_667
C33 C32 C31 C34 1.2(4) . .
C33 C32 C31 C30 -179.6(2) . .
C31 C32 C33 N4 -0.1(4) . .
C28 C29 C30 C27 1.6(4) . .
C28 C29 C30 C31 -179.3(2) . .
C28 N3 C25 C22 115.4(3) . .
C28 N3 C26 C27 0.6(4) . .
C22 C23 C24 C36 179.2(2) . 2_667
C22 C23 C24 C19 -1.2(4) . .
C22 C21 C20 C19 -0.7(6) . .
C36 N4 C35 C34 174.3(2) . .
C36 N4 C33 C32 -174.4(2) . .
C36 C24 C19 C20 -179.1(3) 2_667 .
C25 N3 C28 C29 179.4(2) . .
C25 N3 C26 C27 -179.4(2) . .
C25 C22 C21 C20 179.5(3) . .
C24 C23 C22 C25 -178.5(3) . .
C24 C23 C22 C21 0.2(4) . .
C26 N3 C28 C29 -0.5(4) . .
C26 N3 C25 C22 -64.7(3) . .
C26 C27 C30 C29 -1.6(4) . .
C26 C27 C30 C31 179.3(2) . .
C21 C22 C25 N3 128.9(3) . .
C21 C20 C19 C24 -0.4(6) . .
N7 C61 C84 C73 -81.9(3) . .
N7 C61 C84 C77 93.6(3) . .
N8 C69 C68 C67 -0.4(4) . .
C84 C73 C74 C75 0.8(4) . .
C84 C61 N7 C66 -81.1(3) . .
C84 C61 N7 C62 85.8(3) . .
C84 C77 C76 C75 0.7(5) . .
C83 C72 N8 C69 -89.9(3) 2_776 .
C83 C72 N8 C71 81.0(3) 2_776 .
